data_9011187
loop_
_publ_author_name
'Ishiguro, T.'
'Tanaka, K.'
'Marumo, F.'
'Ismail, M. G. M. U.'
'Hirano, S.'
'Somiya, S.'

_publ_section_title
;
 Freudenbergite
 Note: anisoU's from ICSD
;
_journal_name_full 'Acta Crystallographica, Section B'
_journal_page_first 255
_journal_page_last 256
_journal_paper_doi 10.1107/S0567740878002708
_journal_volume 34
_journal_year 1978
_chemical_compound_source Synthetic
_chemical_formula_sum 'Fe Na O8 Ti3'
_chemical_name_mineral Freudenbergite
_space_group_IT_number 12
_symmetry_space_group_name_Hall '-C 2y'
_symmetry_space_group_name_H-M 'C 1 2/m 1'
_cell_angle_alpha 90
_cell_angle_beta 107.16
_cell_angle_gamma 90
_cell_length_a 12.267
_cell_length_b 3.823
_cell_length_c 6.483
_cell_formula_units_Z 2
_cell_volume 290.497
_database_code_amcsd 0009624
_exptl_crystal_density_diffrn 4.007
_cod_original_formula_sum 'Na (Ti3 Fe) O8'
_cod_database_code 9011187

loop_
_space_group_symop_operation_xyz
x,y,z
1/2+x,1/2+y,z
x,-y,z
1/2+x,1/2-y,z
-x,y,-z
1/2-x,1/2+y,-z
-x,-y,-z
1/2-x,1/2-y,-z

loop_
_atom_site_aniso_label
_atom_site_aniso_U_11
_atom_site_aniso_U_22
_atom_site_aniso_U_33
_atom_site_aniso_U_12
_atom_site_aniso_U_13
_atom_site_aniso_U_23
Na 0.02040 0.00990 0.06040 0.00000 0.01520 0.00000
TiM1 0.00810 0.00400 0.00680 0.00000 0.00070 0.00000
FeM1 0.00810 0.00400 0.00680 0.00000 0.00070 0.00000
TiM2 0.00740 0.00530 0.01000 0.00000 0.00150 0.00000
FeM2 0.00740 0.00530 0.01000 0.00000 0.00150 0.00000
O1 0.01260 0.00860 0.00890 0.00000 0.00080 0.00000
O2 0.00960 0.00450 0.01170 0.00000 0.00300 0.00000
O3 0.01140 0.00470 0.01180 0.00000 0.00170 0.00000
O4 0.01040 0.01020 0.00820 0.00000 0.00180 0.00000

loop_
_atom_site_label
_atom_site_fract_x
_atom_site_fract_y
_atom_site_fract_z
_atom_site_occupancy
Na 0.00000 0.00000 0.00000 1.00000
TiM1 0.29759 0.00000 0.71060 0.73000
FeM1 0.29759 0.00000 0.71060 0.27000
TiM2 0.39774 0.00000 0.30230 0.77000
FeM2 0.39774 0.00000 0.30230 0.23000
O1 0.37250 0.00000 0.99580 1.00000
O2 0.23660 0.00000 0.34650 1.00000
O3 0.13490 0.00000 0.70940 1.00000
O4 0.44120 0.00000 0.63330 1.00000

loop_
_cod_related_entry_id
_cod_related_entry_database
_cod_related_entry_code
1 AMCSD 0009624
